data_4501614
loop_
_publ_author_name
'Li, Xinfa'
'Liu, Tianfu'
'Hu, Bing'
'Li, Guoliang'
'Zhang, Hui'
'Cao, Rong'

_publ_section_title
;
 Homochiral Supramolecular Compounds Constructed from Amino Acid
 Derivatives: Syntheses, Structures, Chiroptical, and Photoluminescence
 Properties
;
_journal_issue 7
_journal_name_full 'Crystal Growth &amp; Design'
_journal_page_first 3051
_journal_paper_doi 10.1021/cg100163g
_journal_volume 10
_journal_year 2010
_chemical_absolute_configuration unk
_chemical_formula_sum 'C9 H12 N2 O2'
_chemical_formula_weight 180.21
_chemical_name_systematic
; 
 ? 
;
_space_group_IT_number 19
_symmetry_cell_setting orthorhombic
_symmetry_space_group_name_Hall 'P 2ac 2ab'
_symmetry_space_group_name_H-M 'P 21 21 21'
_atom_sites_solution_hydrogens geom
_atom_sites_solution_primary direct
_atom_sites_solution_secondary difmap
_audit_creation_method SHELXL-97
_cell_angle_alpha 90.00
_cell_angle_beta 90.00
_cell_angle_gamma 90.00
_cell_formula_units_Z 4
_cell_length_a 5.3353(4)
_cell_length_b 8.7009(6)
_cell_length_c 19.9470(17)
_cell_measurement_reflns_used 2367
_cell_measurement_temperature 293(2)
_cell_measurement_theta_max 27.4835
_cell_measurement_theta_min 2.0426
_cell_volume 925.98(12)
_computing_cell_refinement 'CrystalClear (Rigaku Corp., 2000)'
_computing_data_collection 'CrystalClear (Rigaku Corp., 2000)'
_computing_data_reduction 'CrystalClear (Rigaku Corp., 2000)'
_computing_molecular_graphics 'Bruker SHELXTL'
_computing_publication_material 'Bruker SHELXTL'
_computing_structure_refinement 'SHELXL-97 (Sheldrick, 1997)'
_computing_structure_solution 'SHELXS-97 (Sheldrick, 1990)'
_diffrn_ambient_temperature 293(2)
_diffrn_measured_fraction_theta_full 0.998
_diffrn_measured_fraction_theta_max 0.998
_diffrn_measurement_device_type 'CCD area detector'
_diffrn_measurement_method '\w scans'
_diffrn_radiation_monochromator graphite
_diffrn_radiation_source 'fine-focus sealed tube'
_diffrn_radiation_type MoK\a
_diffrn_radiation_wavelength 0.71073
_diffrn_reflns_av_R_equivalents 0.0208
_diffrn_reflns_av_sigmaI/netI 0.0201
_diffrn_reflns_limit_h_max 6
_diffrn_reflns_limit_h_min -6
_diffrn_reflns_limit_k_max 11
_diffrn_reflns_limit_k_min -11
_diffrn_reflns_limit_l_max 25
_diffrn_reflns_limit_l_min -23
_diffrn_reflns_number 7145
_diffrn_reflns_theta_full 27.48
_diffrn_reflns_theta_max 27.48
_diffrn_reflns_theta_min 2.04
_diffrn_standards_interval_count none
_diffrn_standards_interval_time none
_exptl_absorpt_coefficient_mu 0.093
_exptl_absorpt_correction_T_max 0.9908
_exptl_absorpt_correction_T_min 0.9463
_exptl_absorpt_correction_type empirical
_exptl_absorpt_process_details 'CrystalClear (Rigaku Corp., 2000)'
_exptl_crystal_colour colorless
_exptl_crystal_density_diffrn 1.293
_exptl_crystal_density_method 'not measured'
_exptl_crystal_description rod-like
_exptl_crystal_F_000 384
_exptl_crystal_size_max 0.60
_exptl_crystal_size_mid 0.12
_exptl_crystal_size_min 0.10
_refine_diff_density_max 0.192
_refine_diff_density_min -0.137
_refine_diff_density_rms 0.031
_refine_ls_abs_structure_details 'Flack H D (1983), Acta Cryst. A39, 876-881'
_refine_ls_abs_structure_Flack -1.3(13)
_refine_ls_extinction_method none
_refine_ls_goodness_of_fit_ref 1.005
_refine_ls_hydrogen_treatment constr
_refine_ls_matrix_type full
_refine_ls_number_parameters 119
_refine_ls_number_reflns 2104
_refine_ls_number_restraints 0
_refine_ls_restrained_S_all 1.005
_refine_ls_R_factor_all 0.0388
_refine_ls_R_factor_gt 0.0360
_refine_ls_shift/su_max 0.000
_refine_ls_shift/su_mean 0.000
_refine_ls_structure_factor_coef Fsqd
_refine_ls_weighting_details 'calc w=1/[\s^2^(Fo^2^)+(0.0324P)^2^+0.2100P] where P=(Fo^2^+2Fc^2^)/3'
_refine_ls_weighting_scheme calc
_refine_ls_wR_factor_gt 0.0794
_refine_ls_wR_factor_ref 0.0812
_reflns_number_gt 1989
_reflns_number_total 2104
_reflns_threshold_expression >2sigma(I)
_cod_data_source_file cg100163g_si_002.cif
_cod_data_source_block 1-L-Hpala
_cod_depositor_comments
;
The following automatic conversions were performed:

'_symmetry_cell_setting' value 'Orthorhombic' changed to
'orthorhombic' according to
/home/saulius/struct/CIF-dictionaries/cif_core.dic dictionary named
'cif_core.dic' version 2.4.2 from 2011-04-26.

Automatic conversion script
Id: cif_fix_values 1715 2011-07-08 13:25:40Z adriana 
;
_cod_original_sg_symbol_H-M P2(1)2(1)2(1)
_cod_database_code 4501614

loop_
_symmetry_equiv_pos_as_xyz
'x, y, z'
'-x+1/2, -y, z+1/2'
'x+1/2, -y+1/2, -z'
'-x, y+1/2, -z+1/2'

loop_
_atom_site_label
_atom_site_type_symbol
_atom_site_fract_x
_atom_site_fract_y
_atom_site_fract_z
_atom_site_U_iso_or_equiv
_atom_site_adp_type
_atom_site_occupancy
_atom_site_symmetry_multiplicity
_atom_site_calc_flag
_atom_site_refinement_flags
C1 C 0.6248(2) 0.48256(15) 0.22460(7) 0.0300(3) Uani 1 1 d .
N1 N 0.21648(19) 0.55496(11) 0.27468(5) 0.0261(2) Uani 1 1 d .
H1A H 0.2799 0.6496 0.2813 0.031 Uiso 1 1 calc R
H1B H 0.0513 0.5649 0.2665 0.031 Uiso 1 1 calc R
O1 O 0.71928(18) 0.59879(12) 0.25165(6) 0.0437(3) Uani 1 1 d .
C2 C 0.3402(2) 0.48430(16) 0.21498(7) 0.0294(3) Uani 1 1 d .
H2 H 0.2803 0.3785 0.2097 0.035 Uiso 1 1 calc R
N2 N 0.0289(3) 0.38015(16) 0.43301(7) 0.0521(4) Uani 1 1 d .
O2 O 0.7428(2) 0.36967(11) 0.20333(6) 0.0514(3) Uani 1 1 d .
C3 C 0.2721(3) 0.5764(2) 0.15276(7) 0.0463(4) Uani 1 1 d .
H3C H 0.0938 0.5739 0.1464 0.069 Uiso 1 1 calc R
H3B H 0.3536 0.5325 0.1144 0.069 Uiso 1 1 calc R
H3A H 0.3259 0.6809 0.1583 0.069 Uiso 1 1 calc R
C4 C 0.2525(3) 0.46182(16) 0.33634(7) 0.0401(3) Uani 1 1 d .
H4B H 0.4210 0.4786 0.3530 0.048 Uiso 1 1 calc R
H4A H 0.2375 0.3539 0.3248 0.048 Uiso 1 1 calc R
C5 C 0.0683(3) 0.49820(17) 0.39147(7) 0.0352(3) Uani 1 1 d .
C6 C -0.0502(3) 0.63832(19) 0.39898(8) 0.0454(4) Uani 1 1 d .
H6 H -0.0161 0.7190 0.3698 0.054 Uiso 1 1 calc R
C7 C -0.2202(4) 0.6567(2) 0.45055(9) 0.0596(5) Uani 1 1 d .
H7 H -0.3038 0.7495 0.4564 0.072 Uiso 1 1 calc R
C8 C -0.2634(4) 0.5360(3) 0.49293(9) 0.0662(5) Uani 1 1 d .
H8 H -0.3779 0.5450 0.5279 0.079 Uiso 1 1 calc R
C9 C -0.1357(5) 0.4024(3) 0.48304(9) 0.0658(6) Uani 1 1 d .
H9 H -0.1642 0.3218 0.5127 0.079 Uiso 1 1 calc R

loop_
_atom_site_aniso_label
_atom_site_aniso_U_11
_atom_site_aniso_U_22
_atom_site_aniso_U_33
_atom_site_aniso_U_23
_atom_site_aniso_U_13
_atom_site_aniso_U_12
C1 0.0222(6) 0.0259(6) 0.0419(7) 0.0036(6) 0.0044(5) 0.0025(5)
N1 0.0171(5) 0.0242(5) 0.0371(6) 0.0014(4) -0.0005(4) -0.0010(4)
O1 0.0208(5) 0.0418(5) 0.0685(7) -0.0173(5) -0.0036(5) 0.0008(4)
C2 0.0231(6) 0.0266(6) 0.0384(7) -0.0050(5) 0.0007(5) -0.0014(5)
N2 0.0678(10) 0.0447(7) 0.0438(7) 0.0112(6) 0.0027(7) -0.0060(8)
O2 0.0329(6) 0.0274(5) 0.0937(9) -0.0059(5) 0.0189(6) 0.0032(5)
C3 0.0356(8) 0.0638(10) 0.0395(8) 0.0040(7) -0.0034(7) 0.0011(8)
C4 0.0397(8) 0.0385(7) 0.0420(8) 0.0103(6) 0.0006(7) 0.0102(7)
C5 0.0345(7) 0.0372(7) 0.0340(7) 0.0034(6) -0.0031(5) -0.0055(6)
C6 0.0492(10) 0.0439(8) 0.0432(8) 0.0044(7) 0.0097(7) 0.0012(7)
C7 0.0610(12) 0.0662(11) 0.0517(9) -0.0034(9) 0.0163(9) 0.0060(10)
C8 0.0665(12) 0.0853(14) 0.0469(9) 0.0017(9) 0.0218(10) -0.0081(13)
C9 0.0847(15) 0.0669(12) 0.0458(10) 0.0164(9) 0.0107(10) -0.0189(11)

loop_
_atom_type_symbol
_atom_type_description
_atom_type_scat_dispersion_real
_atom_type_scat_dispersion_imag
_atom_type_scat_source
C C 0.0033 0.0016 'International Tables Vol C Tables 4.2.6.8 and 6.1.1.4'
H H 0.0000 0.0000 'International Tables Vol C Tables 4.2.6.8 and 6.1.1.4'
N N 0.0061 0.0033 'International Tables Vol C Tables 4.2.6.8 and 6.1.1.4'
O O 0.0106 0.0060 'International Tables Vol C Tables 4.2.6.8 and 6.1.1.4'

loop_
_geom_angle_atom_site_label_1
_geom_angle_atom_site_label_2
_geom_angle_atom_site_label_3
_geom_angle
O2 C1 O1 125.57(13)
O2 C1 C2 117.92(13)
O1 C1 C2 116.46(12)
C4 N1 C2 112.23(10)
C4 N1 H1A 109.2
C2 N1 H1A 109.2
C4 N1 H1B 109.2
C2 N1 H1B 109.2
H1A N1 H1B 107.9
N1 C2 C3 109.13(11)
N1 C2 C1 110.03(11)
C3 C2 C1 110.16(12)
N1 C2 H2 109.2
C3 C2 H2 109.2
C1 C2 H2 109.2
C5 N2 C9 116.90(16)
C2 C3 H3C 109.5
C2 C3 H3B 109.5
H3C C3 H3B 109.5
C2 C3 H3A 109.5
H3C C3 H3A 109.5
H3B C3 H3A 109.5
N1 C4 C5 113.89(11)
N1 C4 H4B 108.8
C5 C4 H4B 108.8
N1 C4 H4A 108.8
C5 C4 H4A 108.8
H4B C4 H4A 107.7
N2 C5 C6 122.63(14)
N2 C5 C4 113.15(13)
C6 C5 C4 124.22(13)
C7 C6 C5 118.92(15)
C7 C6 H6 120.5
C5 C6 H6 120.5
C8 C7 C6 118.85(18)
C8 C7 H7 120.6
C6 C7 H7 120.6
C9 C8 C7 118.78(17)
C9 C8 H8 120.6
C7 C8 H8 120.6
N2 C9 C8 123.91(17)
N2 C9 H9 118.0
C8 C9 H9 118.0

loop_
_geom_bond_atom_site_label_1
_geom_bond_atom_site_label_2
_geom_bond_distance
C1 O2 1.2417(17)
C1 O1 1.2523(17)
C1 C2 1.5301(18)
N1 C4 1.4854(16)
N1 C2 1.4940(16)
N1 H1A 0.9000
N1 H1B 0.9000
C2 C3 1.521(2)
C2 H2 0.9800
N2 C5 1.3363(18)
N2 C9 1.344(2)
C3 H3C 0.9600
C3 H3B 0.9600
C3 H3A 0.9600
C4 C5 1.508(2)
C4 H4B 0.9700
C4 H4A 0.9700
C5 C6 1.382(2)
C6 C7 1.380(2)
C6 H6 0.9300
C7 C8 1.367(3)
C7 H7 0.9300
C8 C9 1.362(3)
C8 H8 0.9300
C9 H9 0.9300

loop_
_geom_hbond_atom_site_label_D
_geom_hbond_atom_site_label_H
_geom_hbond_atom_site_label_A
_geom_hbond_distance_DH
_geom_hbond_distance_HA
_geom_hbond_distance_DA
_geom_hbond_angle_DHA
_geom_hbond_site_symmetry_A
N1 H1A O2 0.90 1.94 2.7817(14) 154.4 4_655
N1 H1B O1 0.90 1.82 2.7190(14) 176.1 1_455

loop_
_geom_torsion_atom_site_label_1
_geom_torsion_atom_site_label_2
_geom_torsion_atom_site_label_3
_geom_torsion_atom_site_label_4
_geom_torsion
C4 N1 C2 C3 173.99(12)
C4 N1 C2 C1 -65.03(15)
O2 C1 C2 N1 142.87(13)
O1 C1 C2 N1 -39.34(17)
O2 C1 C2 C3 -96.77(16)
O1 C1 C2 C3 81.02(16)
C2 N1 C4 C5 -161.41(12)
C9 N2 C5 C6 0.7(3)
C9 N2 C5 C4 -179.06(16)
N1 C4 C5 N2 153.64(13)
N1 C4 C5 C6 -26.2(2)
N2 C5 C6 C7 -1.4(3)
C4 C5 C6 C7 178.38(16)
C5 C6 C7 C8 0.7(3)
C6 C7 C8 C9 0.5(3)
C5 N2 C9 C8 0.6(3)
C7 C8 C9 N2 -1.2(4)
